data_1512107
loop_
_publ_author_name
'Wang, Yi-Feng'
'Zhang, Feng-Lian'
'Chiba, Shunsuke'

_publ_contact_author
;
Dr Shunsuke Chiba
Division of Chemistry and Biological Chemistry
School of Physical and Mathematical Sciences
Nanyang Technological University
21 Nanyang Link
Singapore 637371
Singapore
;
_publ_section_title
;
 Oxidative radical skeletal rearrangement induced by molecular oxygen:
 synthesis of quinazolinones.
;
_journal_issue 11
_journal_name_full 'Organic letters'
_journal_page_first 2842
_journal_page_last 2845
_journal_paper_doi 10.1021/ol4011745
_journal_volume 15
_journal_year 2013
_chemical_formula_moiety 'C21 H16 N2 O'
_chemical_formula_sum 'C21 H16 N2 O'
_chemical_formula_weight 312.36
_chemical_name_systematic
; 
 ? 
;
_space_group_IT_number 14
_symmetry_cell_setting monoclinic
_symmetry_space_group_name_Hall '-P 2yn'
_symmetry_space_group_name_H-M 'P 1 21/n 1'
_atom_sites_solution_hydrogens geom
_atom_sites_solution_primary direct
_atom_sites_solution_secondary difmap
_audit_creation_method SHELXL-97
_cell_angle_alpha 90.00
_cell_angle_beta 112.371(3)
_cell_angle_gamma 90.00
_cell_formula_units_Z 8
_cell_length_a 9.8881(8)
_cell_length_b 29.449(3)
_cell_length_c 11.4581(11)
_cell_measurement_reflns_used 4223
_cell_measurement_temperature 103(2)
_cell_measurement_theta_max 30.24
_cell_measurement_theta_min 2.37
_cell_volume 3085.4(5)
_computing_cell_refinement 'Bruker SAINT'
_computing_data_collection 'Bruker APEX2'
_computing_data_reduction 'Bruker SAINT'
_computing_molecular_graphics 'Bruker SHELXTL'
_computing_publication_material 'Bruker SHELXTL'
_computing_structure_refinement 'SHELXL-97 (Sheldrick, 2008)'
_computing_structure_solution 'SHELXS-97 (Sheldrick, 2008)'
_diffrn_ambient_temperature 103(2)
_diffrn_measured_fraction_theta_full 0.993
_diffrn_measured_fraction_theta_max 0.993
_diffrn_measurement_device_type 'Bruker APEX-II CCD'
_diffrn_measurement_method '\f and \w scans'
_diffrn_radiation_monochromator graphite
_diffrn_radiation_source 'fine-focus sealed tube'
_diffrn_radiation_type MoK\a
_diffrn_radiation_wavelength 0.71073
_diffrn_reflns_av_R_equivalents 0.0558
_diffrn_reflns_av_sigmaI/netI 0.0635
_diffrn_reflns_limit_h_max 14
_diffrn_reflns_limit_h_min -6
_diffrn_reflns_limit_k_max 42
_diffrn_reflns_limit_k_min -42
_diffrn_reflns_limit_l_max 15
_diffrn_reflns_limit_l_min -16
_diffrn_reflns_number 32968
_diffrn_reflns_theta_full 30.62
_diffrn_reflns_theta_max 30.62
_diffrn_reflns_theta_min 1.38
_exptl_absorpt_coefficient_mu 0.084
_exptl_absorpt_correction_T_max 0.9834
_exptl_absorpt_correction_T_min 0.9673
_exptl_absorpt_correction_type multi-scan
_exptl_absorpt_process_details sadabs
_exptl_crystal_colour colourless
_exptl_crystal_density_diffrn 1.345
_exptl_crystal_density_method 'not measured'
_exptl_crystal_description block
_exptl_crystal_F_000 1312
_exptl_crystal_size_max 0.40
_exptl_crystal_size_mid 0.30
_exptl_crystal_size_min 0.20
_refine_diff_density_max 0.384
_refine_diff_density_min -0.373
_refine_diff_density_rms 0.090
_refine_ls_extinction_method none
_refine_ls_goodness_of_fit_ref 1.039
_refine_ls_hydrogen_treatment constr
_refine_ls_matrix_type full
_refine_ls_number_parameters 433
_refine_ls_number_reflns 9455
_refine_ls_number_restraints 0
_refine_ls_restrained_S_all 1.039
_refine_ls_R_factor_all 0.0905
_refine_ls_R_factor_gt 0.0531
_refine_ls_shift/su_max 0.000
_refine_ls_shift/su_mean 0.000
_refine_ls_structure_factor_coef Fsqd
_refine_ls_weighting_details 'calc w=1/[\s^2^(Fo^2^)+(0.0871P)^2^+0.0000P] where P=(Fo^2^+2Fc^2^)/3'
_refine_ls_weighting_scheme calc
_refine_ls_wR_factor_gt 0.1377
_refine_ls_wR_factor_ref 0.1654
_reflns_number_gt 6312
_reflns_number_total 9455
_reflns_threshold_expression >2sigma(I)
_cod_data_source_file ol4011745_si_002.cif
_cod_data_source_block 2a
_cod_depositor_comments
;
The following automatic conversions were performed:

'_symmetry_cell_setting' value 'Monoclinic' changed to 'monoclinic'
according to /home/saulius/struct/CIF-dictionaries/cif_core.dic
dictionary named 'cif_core.dic' version 2.3.1 from 2005-06-27.

Automatic conversion script
Id: cif_fix_values 1891 2012-01-12 08:04:46Z andrius 
;
_cod_original_sg_symbol_H-M P2(1)/n
_cod_database_code 1512107

loop_
_symmetry_equiv_pos_as_xyz
'x, y, z'
'-x+1/2, y+1/2, -z+1/2'
'-x, -y, -z'
'x-1/2, -y-1/2, z-1/2'

loop_
_atom_site_label
_atom_site_type_symbol
_atom_site_fract_x
_atom_site_fract_y
_atom_site_fract_z
_atom_site_U_iso_or_equiv
_atom_site_adp_type
_atom_site_occupancy
_atom_site_symmetry_multiplicity
_atom_site_calc_flag
_atom_site_refinement_flags
C1 C 0.81149(16) 0.11730(5) 0.23443(13) 0.0152(3) Uani 1 1 d .
C2 C 0.69785(16) 0.08336(5) 0.21459(13) 0.0146(3) Uani 1 1 d .
C3 C 0.58507(16) 0.07835(5) 0.09540(14) 0.0181(3) Uani 1 1 d .
H3 H 0.5820 0.0973 0.0273 0.022 Uiso 1 1 calc R
C4 C 0.47891(17) 0.04589(5) 0.07765(14) 0.0201(3) Uani 1 1 d .
H4 H 0.4020 0.0426 -0.0027 0.024 Uiso 1 1 calc R
C5 C 0.48412(17) 0.01777(5) 0.17776(14) 0.0202(3) Uani 1 1 d .
H5 H 0.4109 -0.0047 0.1645 0.024 Uiso 1 1 calc R
C6 C 0.59418(16) 0.02231(5) 0.29557(14) 0.0180(3) Uani 1 1 d .
H6 H 0.5971 0.0030 0.3629 0.022 Uiso 1 1 calc R
C7 C 0.70179(16) 0.05575(5) 0.31509(13) 0.0141(3) Uani 1 1 d .
C8 C 0.90542(15) 0.09217(5) 0.45375(13) 0.0145(3) Uani 1 1 d .
C9 C 1.01060(16) 0.09996(5) 0.58621(13) 0.0147(3) Uani 1 1 d .
C10 C 0.96214(17) 0.12452(5) 0.66671(14) 0.0188(3) Uani 1 1 d .
H10 H 0.8649 0.1358 0.6369 0.023 Uiso 1 1 calc R
C11 C 1.05623(18) 0.13246(5) 0.79058(14) 0.0219(3) Uani 1 1 d .
H11 H 1.0234 0.1495 0.8452 0.026 Uiso 1 1 calc R
C12 C 1.19832(18) 0.11560(5) 0.83503(14) 0.0220(3) Uani 1 1 d .
H12 H 1.2626 0.1212 0.9197 0.026 Uiso 1 1 calc R
C13 C 1.24595(17) 0.09057(6) 0.75521(15) 0.0224(3) Uani 1 1 d .
H13 H 1.3428 0.0789 0.7855 0.027 Uiso 1 1 calc R
C14 C 1.15229(16) 0.08255(5) 0.63102(14) 0.0191(3) Uani 1 1 d .
H14 H 1.1849 0.0652 0.5768 0.023 Uiso 1 1 calc R
C15 C 1.03720(15) 0.15280(5) 0.38256(14) 0.0156(3) Uani 1 1 d .
H15A H 1.0557 0.1564 0.3040 0.019 Uiso 1 1 calc R
H15B H 1.1269 0.1401 0.4476 0.019 Uiso 1 1 calc R
C16 C 1.00854(15) 0.19898(5) 0.42547(13) 0.0142(3) Uani 1 1 d .
C17 C 0.91976(16) 0.23022(5) 0.33909(14) 0.0184(3) Uani 1 1 d .
H17 H 0.8762 0.2225 0.2522 0.022 Uiso 1 1 calc R
C18 C 0.89466(18) 0.27268(5) 0.37957(15) 0.0227(3) Uani 1 1 d .
H18 H 0.8335 0.2938 0.3201 0.027 Uiso 1 1 calc R
C19 C 0.95818(17) 0.28452(5) 0.50611(16) 0.0225(3) Uani 1 1 d .
H19 H 0.9403 0.3136 0.5334 0.027 Uiso 1 1 calc R
C20 C 1.04756(17) 0.25382(5) 0.59217(15) 0.0218(3) Uani 1 1 d .
H20 H 1.0912 0.2617 0.6790 0.026 Uiso 1 1 calc R
C21 C 1.07366(16) 0.21138(5) 0.55193(14) 0.0188(3) Uani 1 1 d .
H21 H 1.1366 0.1906 0.6114 0.023 Uiso 1 1 calc R
C22 C 0.29278(16) 0.11382(5) 0.22848(13) 0.0154(3) Uani 1 1 d .
C23 C 0.18649(15) 0.07806(5) 0.21786(13) 0.0144(3) Uani 1 1 d .
C24 C 0.06607(17) 0.07130(5) 0.10460(14) 0.0190(3) Uani 1 1 d .
H24 H 0.0543 0.0895 0.0329 0.023 Uiso 1 1 calc R
C25 C -0.03535(17) 0.03818(5) 0.09777(14) 0.0204(3) Uani 1 1 d .
H25 H -0.1173 0.0337 0.0213 0.024 Uiso 1 1 calc R
C26 C -0.01801(17) 0.01122(5) 0.20302(14) 0.0196(3) Uani 1 1 d .
H26 H -0.0887 -0.0114 0.1974 0.023 Uiso 1 1 calc R
C27 C 0.10081(16) 0.01710(5) 0.31498(14) 0.0168(3) Uani 1 1 d .
H27 H 0.1124 -0.0015 0.3859 0.020 Uiso 1 1 calc R
C28 C 0.20426(15) 0.05088(5) 0.32288(13) 0.0135(3) Uani 1 1 d .
C29 C 0.40873(15) 0.09050(5) 0.44827(13) 0.0134(3) Uani 1 1 d .
C30 C 0.51995(15) 0.09988(5) 0.57719(13) 0.0148(3) Uani 1 1 d .
C31 C 0.62638(16) 0.06765(5) 0.63740(14) 0.0171(3) Uani 1 1 d .
H31 H 0.6344 0.0410 0.5937 0.021 Uiso 1 1 calc R
C32 C 0.72118(16) 0.07456(6) 0.76182(14) 0.0207(3) Uani 1 1 d .
H32 H 0.7955 0.0529 0.8023 0.025 Uiso 1 1 calc R
C33 C 0.70799(17) 0.11271(6) 0.82710(14) 0.0218(3) Uani 1 1 d .
H33 H 0.7721 0.1170 0.9124 0.026 Uiso 1 1 calc R
C34 C 0.60084(17) 0.14459(6) 0.76744(15) 0.0222(3) Uani 1 1 d .
H34 H 0.5912 0.1707 0.8122 0.027 Uiso 1 1 calc R
C35 C 0.50758(17) 0.13850(5) 0.64269(14) 0.0196(3) Uani 1 1 d .
H35 H 0.4352 0.1607 0.6018 0.024 Uiso 1 1 calc R
C36 C 0.52071(16) 0.15160(5) 0.36257(14) 0.0158(3) Uani 1 1 d .
H36A H 0.5281 0.1555 0.2794 0.019 Uiso 1 1 calc R
H36B H 0.6147 0.1388 0.4210 0.019 Uiso 1 1 calc R
C37 C 0.49973(16) 0.19770(5) 0.41091(13) 0.0155(3) Uani 1 1 d .
C38 C 0.36215(17) 0.21584(5) 0.38745(15) 0.0215(3) Uani 1 1 d .
H38 H 0.2772 0.1997 0.3360 0.026 Uiso 1 1 calc R
C39 C 0.34783(19) 0.25734(5) 0.43852(17) 0.0252(4) Uani 1 1 d .
H39 H 0.2533 0.2691 0.4238 0.030 Uiso 1 1 calc R
C40 C 0.4712(2) 0.28173(5) 0.51106(16) 0.0258(4) Uani 1 1 d .
H40 H 0.4615 0.3101 0.5465 0.031 Uiso 1 1 calc R
C41 C 0.60868(19) 0.26449(6) 0.53149(16) 0.0261(4) Uani 1 1 d .
H41 H 0.6934 0.2815 0.5793 0.031 Uiso 1 1 calc R
C42 C 0.62324(17) 0.22266(5) 0.48267(15) 0.0205(3) Uani 1 1 d .
H42 H 0.7179 0.2109 0.4981 0.025 Uiso 1 1 calc R
N1 N 0.91539(13) 0.11984(4) 0.35893(11) 0.0142(2) Uani 1 1 d .
N2 N 0.80734(13) 0.06113(4) 0.43613(11) 0.0154(3) Uani 1 1 d .
N3 N 0.40341(13) 0.11859(4) 0.34891(11) 0.0138(2) Uani 1 1 d .
N4 N 0.31954(13) 0.05736(4) 0.43857(11) 0.0150(3) Uani 1 1 d .
O1 O 0.81981(12) 0.14244(4) 0.15232(10) 0.0218(2) Uani 1 1 d .
O2 O 0.28904(12) 0.13886(4) 0.14215(10) 0.0214(2) Uani 1 1 d .

loop_
_atom_site_aniso_label
_atom_site_aniso_U_11
_atom_site_aniso_U_22
_atom_site_aniso_U_33
_atom_site_aniso_U_23
_atom_site_aniso_U_13
_atom_site_aniso_U_12
C1 0.0181(7) 0.0150(7) 0.0125(6) -0.0004(5) 0.0060(5) 0.0009(5)
C2 0.0178(7) 0.0125(7) 0.0145(7) -0.0003(5) 0.0073(5) 0.0017(5)
C3 0.0222(8) 0.0174(7) 0.0136(7) 0.0018(5) 0.0057(6) 0.0022(6)
C4 0.0185(8) 0.0213(8) 0.0162(7) -0.0018(6) 0.0018(6) -0.0010(6)
C5 0.0189(7) 0.0194(7) 0.0205(7) -0.0020(6) 0.0055(6) -0.0034(6)
C6 0.0189(7) 0.0171(7) 0.0177(7) 0.0006(6) 0.0066(6) -0.0018(6)
C7 0.0163(7) 0.0129(7) 0.0137(6) 0.0007(5) 0.0063(5) 0.0015(5)
C8 0.0159(7) 0.0144(7) 0.0141(6) 0.0007(5) 0.0067(5) 0.0017(5)
C9 0.0171(7) 0.0146(7) 0.0118(6) 0.0006(5) 0.0049(5) -0.0033(5)
C10 0.0192(8) 0.0210(8) 0.0168(7) -0.0002(6) 0.0074(6) -0.0001(6)
C11 0.0299(9) 0.0216(8) 0.0160(7) -0.0044(6) 0.0107(6) -0.0040(6)
C12 0.0259(8) 0.0236(8) 0.0142(7) 0.0004(6) 0.0049(6) -0.0076(6)
C13 0.0178(8) 0.0289(9) 0.0180(7) 0.0047(6) 0.0039(6) -0.0021(6)
C14 0.0192(8) 0.0225(8) 0.0159(7) 0.0006(6) 0.0071(6) 0.0013(6)
C15 0.0160(7) 0.0144(7) 0.0172(7) 0.0008(5) 0.0074(5) -0.0011(5)
C16 0.0117(7) 0.0160(7) 0.0163(7) -0.0002(5) 0.0071(5) -0.0020(5)
C17 0.0180(7) 0.0183(7) 0.0177(7) 0.0006(6) 0.0055(6) -0.0001(6)
C18 0.0226(8) 0.0190(8) 0.0242(8) 0.0007(6) 0.0063(6) 0.0036(6)
C19 0.0229(8) 0.0158(7) 0.0293(9) -0.0058(6) 0.0105(7) -0.0011(6)
C20 0.0226(8) 0.0222(8) 0.0202(8) -0.0053(6) 0.0075(6) -0.0031(6)
C21 0.0170(7) 0.0193(7) 0.0189(7) 0.0013(6) 0.0054(6) -0.0007(6)
C22 0.0191(7) 0.0132(7) 0.0142(7) 0.0004(5) 0.0067(5) 0.0024(5)
C23 0.0175(7) 0.0122(6) 0.0136(6) 0.0001(5) 0.0062(5) 0.0024(5)
C24 0.0212(8) 0.0191(7) 0.0145(7) 0.0025(6) 0.0042(6) 0.0033(6)
C25 0.0203(8) 0.0200(8) 0.0161(7) -0.0010(6) 0.0016(6) 0.0008(6)
C26 0.0178(7) 0.0182(7) 0.0211(8) -0.0018(6) 0.0056(6) -0.0028(6)
C27 0.0192(7) 0.0148(7) 0.0166(7) 0.0011(5) 0.0071(5) -0.0008(5)
C28 0.0157(7) 0.0119(6) 0.0128(6) 0.0003(5) 0.0052(5) 0.0014(5)
C29 0.0155(7) 0.0125(6) 0.0128(6) 0.0007(5) 0.0061(5) 0.0028(5)
C30 0.0150(7) 0.0160(7) 0.0133(6) -0.0002(5) 0.0054(5) -0.0027(5)
C31 0.0165(7) 0.0192(7) 0.0162(7) -0.0006(5) 0.0068(5) -0.0001(5)
C32 0.0168(7) 0.0276(8) 0.0166(7) 0.0034(6) 0.0050(6) 0.0012(6)
C33 0.0181(8) 0.0302(9) 0.0153(7) -0.0032(6) 0.0043(6) -0.0068(6)
C34 0.0239(8) 0.0227(8) 0.0205(8) -0.0066(6) 0.0088(6) -0.0044(6)
C35 0.0193(8) 0.0202(8) 0.0183(7) -0.0022(6) 0.0059(6) -0.0002(6)
C36 0.0162(7) 0.0147(7) 0.0188(7) 0.0004(5) 0.0092(5) -0.0008(5)
C37 0.0185(7) 0.0134(7) 0.0168(7) 0.0018(5) 0.0091(5) 0.0000(5)
C38 0.0177(8) 0.0171(7) 0.0301(9) 0.0019(6) 0.0096(6) 0.0006(6)
C39 0.0276(9) 0.0169(8) 0.0377(10) 0.0042(7) 0.0199(7) 0.0052(6)
C40 0.0393(10) 0.0156(7) 0.0303(9) -0.0021(6) 0.0219(8) 0.0001(7)
C41 0.0316(9) 0.0202(8) 0.0286(9) -0.0067(7) 0.0139(7) -0.0066(7)
C42 0.0183(8) 0.0204(8) 0.0242(8) -0.0024(6) 0.0098(6) -0.0017(6)
N1 0.0161(6) 0.0127(6) 0.0143(6) 0.0008(4) 0.0065(5) -0.0012(4)
N2 0.0175(6) 0.0157(6) 0.0126(6) -0.0004(5) 0.0053(5) -0.0013(5)
N3 0.0156(6) 0.0114(6) 0.0144(6) 0.0006(4) 0.0056(5) -0.0009(4)
N4 0.0171(6) 0.0149(6) 0.0119(6) 0.0002(4) 0.0042(5) -0.0005(5)
O1 0.0284(6) 0.0216(6) 0.0156(5) 0.0032(4) 0.0084(4) -0.0045(4)
O2 0.0286(6) 0.0188(5) 0.0169(5) 0.0049(4) 0.0087(4) -0.0009(4)

loop_
_atom_type_symbol
_atom_type_description
_atom_type_scat_dispersion_real
_atom_type_scat_dispersion_imag
_atom_type_scat_source
C C 0.0033 0.0016 'International Tables Vol C Tables 4.2.6.8 and 6.1.1.4'
H H 0.0000 0.0000 'International Tables Vol C Tables 4.2.6.8 and 6.1.1.4'
N N 0.0061 0.0033 'International Tables Vol C Tables 4.2.6.8 and 6.1.1.4'
O O 0.0106 0.0060 'International Tables Vol C Tables 4.2.6.8 and 6.1.1.4'

loop_
_geom_angle_atom_site_label_1
_geom_angle_atom_site_label_2
_geom_angle_atom_site_label_3
_geom_angle
O1 C1 N1 120.68(13)
O1 C1 C2 124.67(13)
N1 C1 C2 114.65(12)
C7 C2 C3 120.19(13)
C7 C2 C1 119.53(13)
C3 C2 C1 120.28(13)
C4 C3 C2 119.70(14)
C4 C3 H3 120.1
C2 C3 H3 120.1
C3 C4 C5 120.11(14)
C3 C4 H4 119.9
C5 C4 H4 119.9
C6 C5 C4 120.89(14)
C6 C5 H5 119.6
C4 C5 H5 119.6
C5 C6 C7 119.43(14)
C5 C6 H6 120.3
C7 C6 H6 120.3
N2 C7 C2 122.00(13)
N2 C7 C6 118.31(13)
C2 C7 C6 119.67(13)
N2 C8 N1 124.37(13)
N2 C8 C9 117.26(13)
N1 C8 C9 118.31(12)
C10 C9 C14 119.87(13)
C10 C9 C8 118.04(13)
C14 C9 C8 122.07(13)
C11 C10 C9 119.90(14)
C11 C10 H10 120.0
C9 C10 H10 120.0
C10 C11 C12 120.30(15)
C10 C11 H11 119.9
C12 C11 H11 119.9
C13 C12 C11 119.78(14)
C13 C12 H12 120.1
C11 C12 H12 120.1
C12 C13 C14 120.20(15)
C12 C13 H13 119.9
C14 C13 H13 119.9
C13 C14 C9 119.94(15)
C13 C14 H14 120.0
C9 C14 H14 120.0
N1 C15 C16 114.04(12)
N1 C15 H15A 108.7
C16 C15 H15A 108.7
N1 C15 H15B 108.7
C16 C15 H15B 108.7
H15A C15 H15B 107.6
C17 C16 C21 118.92(14)
C17 C16 C15 120.67(13)
C21 C16 C15 120.39(13)
C18 C17 C16 120.17(14)
C18 C17 H17 119.9
C16 C17 H17 119.9
C19 C18 C17 120.53(15)
C19 C18 H18 119.7
C17 C18 H18 119.7
C20 C19 C18 119.59(15)
C20 C19 H19 120.2
C18 C19 H19 120.2
C19 C20 C21 120.06(15)
C19 C20 H20 120.0
C21 C20 H20 120.0
C20 C21 C16 120.71(14)
C20 C21 H21 119.6
C16 C21 H21 119.6
O2 C22 N3 120.46(13)
O2 C22 C23 124.63(13)
N3 C22 C23 114.90(12)
C28 C23 C24 119.96(14)
C28 C23 C22 119.35(13)
C24 C23 C22 120.69(13)
C25 C24 C23 119.72(14)
C25 C24 H24 120.1
C23 C24 H24 120.1
C24 C25 C26 120.30(14)
C24 C25 H25 119.9
C26 C25 H25 119.9
C27 C26 C25 120.75(14)
C27 C26 H26 119.6
C25 C26 H26 119.6
C26 C27 C28 119.31(14)
C26 C27 H27 120.3
C28 C27 H27 120.3
N4 C28 C23 121.94(13)
N4 C28 C27 118.04(13)
C23 C28 C27 119.97(13)
N4 C29 N3 124.52(13)
N4 C29 C30 116.52(12)
N3 C29 C30 118.90(12)
C31 C30 C35 119.68(13)
C31 C30 C29 119.87(13)
C35 C30 C29 120.07(13)
C30 C31 C32 119.77(14)
C30 C31 H31 120.1
C32 C31 H31 120.1
C33 C32 C31 120.50(14)
C33 C32 H32 119.8
C31 C32 H32 119.8
C32 C33 C34 119.70(14)
C32 C33 H33 120.2
C34 C33 H33 120.2
C33 C34 C35 120.30(14)
C33 C34 H34 119.8
C35 C34 H34 119.8
C34 C35 C30 120.04(14)
C34 C35 H35 120.0
C30 C35 H35 120.0
N3 C36 C37 114.77(12)
N3 C36 H36A 108.6
C37 C36 H36A 108.6
N3 C36 H36B 108.6
C37 C36 H36B 108.6
H36A C36 H36B 107.6
C38 C37 C42 119.02(14)
C38 C37 C36 122.40(13)
C42 C37 C36 118.58(13)
C39 C38 C37 120.49(15)
C39 C38 H38 119.8
C37 C38 H38 119.8
C38 C39 C40 120.12(15)
C38 C39 H39 119.9
C40 C39 H39 119.9
C41 C40 C39 119.63(15)
C41 C40 H40 120.2
C39 C40 H40 120.2
C42 C41 C40 120.33(15)
C42 C41 H41 119.8
C40 C41 H41 119.8
C41 C42 C37 120.36(15)
C41 C42 H42 119.8
C37 C42 H42 119.8
C8 N1 C1 121.28(12)
C8 N1 C15 122.17(11)
C1 N1 C15 116.54(11)
C8 N2 C7 118.05(12)
C29 N3 C22 121.13(12)
C29 N3 C36 121.43(11)
C22 N3 C36 117.21(12)
C29 N4 C28 118.03(12)

loop_
_geom_bond_atom_site_label_1
_geom_bond_atom_site_label_2
_geom_bond_distance
C1 O1 1.2243(17)
C1 N1 1.4073(17)
C1 C2 1.456(2)
C2 C7 1.3981(19)
C2 C3 1.4039(19)
C3 C4 1.376(2)
C3 H3 0.9500
C4 C5 1.400(2)
C4 H4 0.9500
C5 C6 1.381(2)
C5 H5 0.9500
C6 C7 1.404(2)
C6 H6 0.9500
C7 N2 1.3914(17)
C8 N2 1.2915(18)
C8 N1 1.3911(18)
C8 C9 1.4953(19)
C9 C10 1.393(2)
C9 C14 1.393(2)
C10 C11 1.389(2)
C10 H10 0.9500
C11 C12 1.391(2)
C11 H11 0.9500
C12 C13 1.389(2)
C12 H12 0.9500
C13 C14 1.391(2)
C13 H13 0.9500
C14 H14 0.9500
C15 N1 1.4893(18)
C15 C16 1.509(2)
C15 H15A 0.9900
C15 H15B 0.9900
C16 C17 1.391(2)
C16 C21 1.392(2)
C17 C18 1.389(2)
C17 H17 0.9500
C18 C19 1.387(2)
C18 H18 0.9500
C19 C20 1.381(2)
C19 H19 0.9500
C20 C21 1.390(2)
C20 H20 0.9500
C21 H21 0.9500
C22 O2 1.2230(17)
C22 N3 1.4041(17)
C22 C23 1.460(2)
C23 C28 1.3995(19)
C23 C24 1.4019(19)
C24 C25 1.380(2)
C24 H24 0.9500
C25 C26 1.399(2)
C25 H25 0.9500
C26 C27 1.382(2)
C26 H26 0.9500
C27 C28 1.405(2)
C27 H27 0.9500
C28 N4 1.3938(17)
C29 N4 1.2914(18)
C29 N3 1.3921(18)
C29 C30 1.4938(19)
C30 C31 1.390(2)
C30 C35 1.393(2)
C31 C32 1.391(2)
C31 H31 0.9500
C32 C33 1.383(2)
C32 H32 0.9500
C33 C34 1.386(2)
C33 H33 0.9500
C34 C35 1.387(2)
C34 H34 0.9500
C35 H35 0.9500
C36 N3 1.4752(18)
C36 C37 1.510(2)
C36 H36A 0.9900
C36 H36B 0.9900
C37 C38 1.389(2)
C37 C42 1.394(2)
C38 C39 1.385(2)
C38 H38 0.9500
C39 C40 1.387(2)
C39 H39 0.9500
C40 C41 1.385(2)
C40 H40 0.9500
C41 C42 1.383(2)
C41 H41 0.9500
C42 H42 0.9500
